data_4340145
loop_
_publ_author_name
'Justyniak, Iwona'
'Bury, Wojciech'
'Prochowicz, Daniel'
'W\'ojcik, Katarzyna'
'Zachara, Janusz'
'Lewi\'nski, Janusz'

_publ_section_title
;
 Toward coordination polymers based on fine-tunable group 13
 organometallic phthalates.
;
_journal_issue 14
_journal_name_full 'Inorganic chemistry'
_journal_page_first 7270
_journal_page_last 7275
_journal_paper_doi 10.1021/ic5005598
_journal_volume 53
_journal_year 2014
_chemical_formula_sum 'C36 H56 In4 O11'
_chemical_formula_weight 1124.09
_chemical_name_systematic
;
 ?
;
_space_group_IT_number 4
_symmetry_cell_setting monoclinic
_symmetry_space_group_name_Hall 'P 2yb'
_symmetry_space_group_name_H-M 'P 1 21 1'
_atom_sites_solution_hydrogens geom
_atom_sites_solution_primary direct
_atom_sites_solution_secondary difmap
_audit_creation_method SHELXL-97
_cell_angle_alpha 90.00
_cell_angle_beta 98.300(2)
_cell_angle_gamma 90.00
_cell_formula_units_Z 2
_cell_length_a 10.1160(2)
_cell_length_b 16.0790(4)
_cell_length_c 13.5500(4)
_cell_measurement_reflns_used 35650
_cell_measurement_temperature 100(2)
_cell_measurement_theta_max 27.485
_cell_measurement_theta_min 0.998
_cell_volume 2180.89(10)
_computing_cell_refinement 'Denzo & Scalepak (Otwinowski, Minor, 1997)'
_computing_data_collection 'Collect (Nonius B.V. 1998)'
_computing_data_reduction 'Denzo & Scalepak (Otwinowski, Minor, 1997)'
_computing_structure_refinement 'SHELXL-97 (Sheldrick, 2008)'
_computing_structure_solution 'SHELXS-97 (Sheldrick, 1990)'
_diffrn_ambient_temperature 100(2)
_diffrn_measured_fraction_theta_full 0.999
_diffrn_measured_fraction_theta_max 0.999
_diffrn_measurement_device '\k-geometry diffractometr'
_diffrn_measurement_device_type 'Nonius Kappa-CCD'
_diffrn_measurement_method 'area detector \w scans'
_diffrn_radiation_monochromator graphite
_diffrn_radiation_source 'fine-focus sealed tube'
_diffrn_radiation_type MoK\a
_diffrn_radiation_wavelength 0.71073
_diffrn_reflns_av_R_equivalents 0.0000
_diffrn_reflns_av_sigmaI/netI 0.0419
_diffrn_reflns_limit_h_max 12
_diffrn_reflns_limit_h_min -12
_diffrn_reflns_limit_k_max 19
_diffrn_reflns_limit_k_min -18
_diffrn_reflns_limit_l_max 16
_diffrn_reflns_limit_l_min -16
_diffrn_reflns_number 7805
_diffrn_reflns_theta_full 25.35
_diffrn_reflns_theta_max 25.35
_diffrn_reflns_theta_min 1.52
_exptl_absorpt_coefficient_mu 2.139
_exptl_absorpt_correction_T_max 0.741
_exptl_absorpt_correction_T_min 0.518
_exptl_absorpt_correction_type multi-scan
_exptl_absorpt_process_details 'Scalepak (Otwinowski, Minor, 1997)'
_exptl_crystal_colour colorless
_exptl_crystal_density_diffrn 1.712
_exptl_crystal_density_method 'not measured'
_exptl_crystal_description square-shaped
_exptl_crystal_F_000 1112
_exptl_crystal_size_max 0.44
_exptl_crystal_size_mid 0.26
_exptl_crystal_size_min 0.14
_refine_diff_density_max 0.868
_refine_diff_density_min -0.725
_refine_diff_density_rms 0.084
_refine_ls_abs_structure_details 'Flack H D (1983), Acta Cryst. A39, 876-881'
_refine_ls_abs_structure_Flack -0.03(2)
_refine_ls_extinction_method none
_refine_ls_goodness_of_fit_ref 1.003
_refine_ls_hydrogen_treatment constr
_refine_ls_matrix_type full
_refine_ls_number_parameters 468
_refine_ls_number_reflns 7805
_refine_ls_number_restraints 1
_refine_ls_restrained_S_all 1.003
_refine_ls_R_factor_all 0.0364
_refine_ls_R_factor_gt 0.0292
_refine_ls_shift/su_max 0.004
_refine_ls_shift/su_mean 0.002
_refine_ls_structure_factor_coef Fsqd
_refine_ls_weighting_details 'calc w=1/[\s^2^(Fo^2^)+(0.0351P)^2^+0.0000P] where P=(Fo^2^+2Fc^2^)/3'
_refine_ls_weighting_scheme calc
_refine_ls_wR_factor_gt 0.0612
_refine_ls_wR_factor_ref 0.0627
_reflns_number_gt 6962
_reflns_number_total 7805
_reflns_threshold_expression I>2\s(I)
_cod_data_source_file ic5005598_si_001.cif
_cod_data_source_block comp4
_cod_depositor_comments 'Adding full bibliography for 4340144--4340146.cif.'
_cod_original_cell_volume 2180.89(9)
_cod_original_sg_symbol_H-M 'P 21'
_cod_database_code 4340145

loop_
_symmetry_equiv_pos_as_xyz
'x, y, z'
'-x, y+1/2, -z'

loop_
_atom_site_label
_atom_site_type_symbol
_atom_site_fract_x
_atom_site_fract_y
_atom_site_fract_z
_atom_site_U_iso_or_equiv
_atom_site_adp_type
_atom_site_occupancy
_atom_site_symmetry_multiplicity
_atom_site_calc_flag
_atom_site_refinement_flags
C1 C 0.5982(6) 0.5874(4) 0.3585(4) 0.0410(14) Uani 1 1 d .
H1A H 0.6880 0.5789 0.3412 0.062 Uiso 1 1 calc R
H1B H 0.6045 0.5993 0.4300 0.062 Uiso 1 1 calc R
H1C H 0.5556 0.6343 0.3202 0.062 Uiso 1 1 calc R
C2 C 0.3407(5) 0.4133(4) 0.2204(4) 0.0404(14) Uani 1 1 d .
H2A H 0.2603 0.4475 0.2038 0.061 Uiso 1 1 calc R
H2B H 0.3170 0.3608 0.2501 0.061 Uiso 1 1 calc R
H2C H 0.3796 0.4018 0.1597 0.061 Uiso 1 1 calc R
C3 C 0.8371(5) 0.4836(4) 0.5796(4) 0.0444(14) Uani 1 1 d .
H3A H 0.8044 0.4861 0.5080 0.067 Uiso 1 1 calc R
H3B H 0.9309 0.4661 0.5898 0.067 Uiso 1 1 calc R
H3C H 0.8295 0.5387 0.6092 0.067 Uiso 1 1 calc R
C4 C 0.5555(5) 0.3823(4) 0.7259(4) 0.0408(14) Uani 1 1 d .
H4A H 0.5871 0.3734 0.7969 0.061 Uiso 1 1 calc R
H4B H 0.5026 0.3342 0.6990 0.061 Uiso 1 1 calc R
H4C H 0.5001 0.4325 0.7175 0.061 Uiso 1 1 calc R
C5 C 1.2138(5) 0.4703(4) 0.7781(4) 0.0387(13) Uani 1 1 d .
H5A H 1.1763 0.4373 0.7199 0.058 Uiso 1 1 calc R
H5B H 1.2697 0.4347 0.8258 0.058 Uiso 1 1 calc R
H5C H 1.2683 0.5155 0.7567 0.058 Uiso 1 1 calc R
C6 C 0.8990(6) 0.6096(4) 0.8409(5) 0.0461(15) Uani 1 1 d .
H6A H 0.9314 0.6641 0.8226 0.069 Uiso 1 1 calc R
H6B H 0.8689 0.6133 0.9064 0.069 Uiso 1 1 calc R
H6C H 0.8244 0.5922 0.7910 0.069 Uiso 1 1 calc R
C7 C 0.6749(5) 0.4715(4) 1.0140(4) 0.0487(15) Uani 1 1 d .
H7A H 0.6537 0.5308 1.0184 0.073 Uiso 1 1 calc R
H7B H 0.5956 0.4383 1.0213 0.073 Uiso 1 1 calc R
H7C H 0.7028 0.4599 0.9490 0.073 Uiso 1 1 calc R
C8 C 0.9684(5) 0.5014(4) 1.2409(4) 0.0431(15) Uani 1 1 d .
H8A H 1.0059 0.5503 1.2117 0.065 Uiso 1 1 calc R
H8B H 1.0407 0.4632 1.2666 0.065 Uiso 1 1 calc R
H8C H 0.9210 0.5190 1.2955 0.065 Uiso 1 1 calc R
C9 C 0.6812(5) 0.3376(3) 0.2467(4) 0.0299(12) Uani 1 1 d .
C10 C 0.6012(5) 0.2670(3) 0.2786(4) 0.0267(11) Uani 1 1 d .
C11 C 0.5700(5) 0.2011(3) 0.2138(4) 0.0315(12) Uani 1 1 d .
H11 H 0.6031 0.2009 0.1516 0.038 Uiso 1 1 calc R
C12 C 0.4916(6) 0.1351(4) 0.2374(4) 0.0435(15) Uani 1 1 d .
H12 H 0.4696 0.0909 0.1915 0.052 Uiso 1 1 calc R
C13 C 0.4468(6) 0.1349(3) 0.3275(4) 0.0404(14) Uani 1 1 d .
H13 H 0.3922 0.0904 0.3441 0.048 Uiso 1 1 calc R
C14 C 0.4797(5) 0.1985(4) 0.3948(4) 0.0381(13) Uani 1 1 d .
H14 H 0.4499 0.1961 0.4581 0.046 Uiso 1 1 calc R
C15 C 0.5555(5) 0.2660(3) 0.3720(4) 0.0276(11) Uani 1 1 d .
C16 C 0.5921(5) 0.3289(3) 0.4546(4) 0.0278(11) Uani 1 1 d .
C17 C 0.9334(5) 0.3370(3) 0.7846(4) 0.0298(12) Uani 1 1 d .
C18 C 1.0513(4) 0.2942(3) 0.8432(4) 0.0268(11) Uani 1 1 d .
C19 C 1.1184(5) 0.2332(3) 0.7991(4) 0.0355(13) Uani 1 1 d .
H19 H 1.0876 0.2169 0.7323 0.043 Uiso 1 1 calc R
C20 C 1.2290(6) 0.1957(4) 0.8503(4) 0.0414(14) Uani 1 1 d .
H20 H 1.2739 0.1534 0.8192 0.050 Uiso 1 1 calc R
C21 C 1.2754(6) 0.2190(3) 0.9468(4) 0.0385(13) Uani 1 1 d .
H21 H 1.3522 0.1929 0.9821 0.046 Uiso 1 1 calc R
C22 C 1.2094(5) 0.2809(3) 0.9927(4) 0.0355(13) Uani 1 1 d .
H22 H 1.2412 0.2964 1.0595 0.043 Uiso 1 1 calc R
C23 C 1.0986(5) 0.3199(3) 0.9420(4) 0.0277(11) Uani 1 1 d .
C24 C 1.0293(5) 0.3828(3) 0.9995(3) 0.0284(11) Uani 1 1 d .
C25 C 0.2503(6) 0.6102(3) 0.3824(4) 0.0404(13) Uani 1 1 d .
H25A H 0.2108 0.6060 0.3113 0.048 Uiso 1 1 calc R
H25B H 0.3156 0.6565 0.3898 0.048 Uiso 1 1 calc R
C26 C 0.1449(6) 0.6245(4) 0.4458(4) 0.0456(15) Uani 1 1 d .
H26A H 0.0597 0.5983 0.4163 0.055 Uiso 1 1 calc R
H26B H 0.1299 0.6847 0.4547 0.055 Uiso 1 1 calc R
C27 C 0.1993(6) 0.5842(4) 0.5426(5) 0.0486(15) Uani 1 1 d .
H27A H 0.1263 0.5646 0.5781 0.058 Uiso 1 1 calc R
H27B H 0.2565 0.6234 0.5861 0.058 Uiso 1 1 calc R
C28 C 0.2812(7) 0.5111(4) 0.5119(5) 0.0625(19) Uani 1 1 d .
H28A H 0.3627 0.5030 0.5610 0.075 Uiso 1 1 calc R
H28B H 0.2279 0.4593 0.5080 0.075 Uiso 1 1 calc R
C29 C 1.1643(6) 0.6724(4) 1.0118(5) 0.0544(17) Uani 1 1 d .
H29A H 1.0988 0.6512 1.0534 0.065 Uiso 1 1 calc R
H29B H 1.1217 0.7171 0.9681 0.065 Uiso 1 1 calc R
C30 C 1.2865(6) 0.7037(4) 1.0754(5) 0.0565(17) Uani 1 1 d .
H30A H 1.2646 0.7298 1.1372 0.068 Uiso 1 1 calc R
H30B H 1.3350 0.7443 1.0390 0.068 Uiso 1 1 calc R
C31 C 1.3668(7) 0.6242(4) 1.0979(5) 0.0530(16) Uani 1 1 d .
H31A H 1.4637 0.6364 1.1103 0.064 Uiso 1 1 calc R
H31B H 1.3411 0.5957 1.1570 0.064 Uiso 1 1 calc R
C32 C 1.3331(5) 0.5722(4) 1.0068(4) 0.0419(14) Uani 1 1 d .
H32A H 1.4056 0.5748 0.9651 0.050 Uiso 1 1 calc R
H32B H 1.3203 0.5135 1.0253 0.050 Uiso 1 1 calc R
C33 C 0.9203(7) 0.8254(5) 0.4718(5) 0.0604(19) Uani 1 1 d .
H33A H 0.9652 0.8018 0.4178 0.072 Uiso 1 1 calc R
H33B H 0.8866 0.8814 0.4506 0.072 Uiso 1 1 calc R
C34 C 1.0120(10) 0.8321(6) 0.5587(7) 0.097(3) Uani 1 1 d .
H34A H 1.0101 0.8890 0.5864 0.116 Uiso 1 1 calc R
H34B H 1.1034 0.8207 0.5442 0.116 Uiso 1 1 calc R
C35 C 0.9743(9) 0.7702(6) 0.6319(8) 0.094(3) Uani 1 1 d .
H35A H 1.0472 0.7295 0.6501 0.112 Uiso 1 1 calc R
H35B H 0.9550 0.7983 0.6932 0.112 Uiso 1 1 calc R
C36 C 0.8614(12) 0.7312(10) 0.5838(11) 0.170(7) Uani 1 1 d .
H36A H 0.7912 0.7316 0.6277 0.204 Uiso 1 1 calc R
H36B H 0.8828 0.6725 0.5708 0.204 Uiso 1 1 calc R
O1 O 0.6686(3) 0.4103(2) 0.2783(2) 0.0338(8) Uani 1 1 d .
O2 O 0.7580(4) 0.3213(2) 0.1823(3) 0.0394(9) Uani 1 1 d .
O3 O 0.5354(3) 0.3992(2) 0.4546(2) 0.0314(7) Uani 1 1 d .
O4 O 0.6739(3) 0.3027(2) 0.5266(2) 0.0331(8) Uani 1 1 d .
O5 O 0.8667(4) 0.2980(2) 0.7126(3) 0.0352(9) Uani 1 1 d .
O6 O 0.9011(3) 0.4096(2) 0.8076(2) 0.0326(8) Uani 1 1 d .
O7 O 1.0492(3) 0.4592(2) 0.9925(2) 0.0309(8) Uani 1 1 d .
O8 O 0.9550(3) 0.3520(2) 1.0569(3) 0.0351(8) Uani 1 1 d .
O9 O 0.3157(4) 0.5315(3) 0.4170(3) 0.0518(10) Uani 1 1 d .
O10 O 1.2100(3) 0.6060(2) 0.9531(3) 0.0333(8) Uani 1 1 d .
O11 O 0.8097(10) 0.7728(8) 0.4877(9) 0.197(5) Uani 1 1 d .
In1 In 0.48220(4) 0.47820(2) 0.32407(2) 0.03177(9) Uani 1 1 d .
In2 In 0.72127(3) 0.39677(2) 0.64870(2) 0.03111(9) Uani 1 1 d .
In3 In 1.05569(3) 0.52138(2) 0.84715(3) 0.02959(9) Uani 1 1 d .
In4 In 0.83269(3) 0.44006(2) 1.12969(3) 0.03179(9) Uani 1 1 d .

loop_
_atom_site_aniso_label
_atom_site_aniso_U_11
_atom_site_aniso_U_22
_atom_site_aniso_U_33
_atom_site_aniso_U_23
_atom_site_aniso_U_13
_atom_site_aniso_U_12
C1 0.055(4) 0.037(3) 0.030(3) -0.003(3) 0.004(3) -0.003(3)
C2 0.043(3) 0.046(4) 0.029(3) -0.002(3) -0.006(2) -0.001(3)
C3 0.044(3) 0.038(3) 0.049(3) -0.003(3) 0.001(3) -0.006(3)
C4 0.031(3) 0.060(4) 0.031(3) 0.000(3) 0.003(2) 0.007(3)
C5 0.045(3) 0.036(3) 0.038(3) 0.000(3) 0.016(2) -0.001(3)
C6 0.043(3) 0.037(3) 0.055(4) -0.007(3) -0.002(3) 0.007(3)
C7 0.042(3) 0.048(4) 0.056(4) 0.004(3) 0.008(3) 0.003(3)
C8 0.042(3) 0.046(4) 0.040(3) -0.005(3) 0.002(3) -0.004(2)
C9 0.029(3) 0.039(3) 0.022(3) 0.000(2) 0.003(2) -0.004(2)
C10 0.025(3) 0.030(3) 0.025(3) -0.003(2) 0.003(2) 0.003(2)
C11 0.038(3) 0.031(3) 0.026(3) -0.003(2) 0.007(2) -0.003(2)
C12 0.044(4) 0.045(4) 0.043(4) -0.018(3) 0.012(3) -0.015(3)
C13 0.046(3) 0.035(3) 0.041(3) -0.007(3) 0.010(3) -0.015(2)
C14 0.040(3) 0.046(3) 0.030(3) -0.001(3) 0.010(2) -0.009(3)
C15 0.027(3) 0.034(3) 0.020(3) -0.005(2) -0.001(2) -0.002(2)
C16 0.027(3) 0.032(3) 0.025(3) -0.001(2) 0.004(2) -0.004(2)
C17 0.030(3) 0.035(3) 0.023(3) -0.003(2) 0.002(2) 0.002(2)
C18 0.022(3) 0.031(3) 0.028(3) -0.003(2) 0.004(2) -0.001(2)
C19 0.042(3) 0.039(3) 0.024(3) -0.009(2) -0.001(2) 0.000(2)
C20 0.042(3) 0.042(3) 0.039(3) -0.017(3) 0.005(3) 0.012(3)
C21 0.041(3) 0.032(3) 0.040(3) 0.001(3) -0.001(3) 0.008(2)
C22 0.036(3) 0.040(3) 0.031(3) -0.002(3) 0.004(2) -0.001(2)
C23 0.030(3) 0.027(3) 0.025(3) 0.000(2) 0.003(2) -0.001(2)
C24 0.029(3) 0.034(3) 0.022(3) -0.004(2) 0.002(2) 0.000(2)
C25 0.059(4) 0.034(3) 0.029(3) -0.002(3) 0.009(3) -0.002(3)
C26 0.045(4) 0.054(4) 0.037(3) -0.009(3) 0.003(3) -0.004(3)
C27 0.044(4) 0.056(4) 0.050(4) -0.002(3) 0.020(3) 0.000(3)
C28 0.078(5) 0.057(4) 0.060(4) 0.024(4) 0.036(4) 0.007(4)
C29 0.058(4) 0.040(3) 0.062(4) -0.016(3) -0.002(3) 0.014(3)
C30 0.058(4) 0.053(4) 0.054(4) -0.021(3) -0.006(3) -0.005(3)
C31 0.056(4) 0.063(4) 0.038(4) -0.006(3) 0.000(3) -0.003(3)
C32 0.037(3) 0.046(3) 0.041(3) 0.014(3) 0.001(3) 0.003(3)
C33 0.071(5) 0.065(5) 0.049(4) 0.007(4) 0.023(4) -0.027(4)
C34 0.111(7) 0.086(7) 0.105(8) -0.023(6) 0.055(6) -0.040(5)
C35 0.075(6) 0.088(6) 0.116(8) 0.005(6) 0.007(5) -0.019(5)
C36 0.112(9) 0.212(15) 0.179(13) 0.135(13) -0.003(9) -0.059(9)
O1 0.043(2) 0.031(2) 0.0302(19) -0.0071(16) 0.0130(15) -0.0058(16)
O2 0.046(2) 0.040(2) 0.037(2) -0.0074(18) 0.0208(18) -0.0062(17)
O3 0.0415(19) 0.0282(18) 0.0236(17) -0.0036(17) 0.0023(14) 0.0018(17)
O4 0.043(2) 0.0289(19) 0.0242(19) -0.0018(16) -0.0072(16) 0.0021(16)
O5 0.039(2) 0.038(2) 0.0258(19) -0.0046(17) -0.0045(16) 0.0029(16)
O6 0.0311(18) 0.035(2) 0.0302(19) -0.0086(17) -0.0024(14) 0.0054(15)
O7 0.0374(19) 0.027(2) 0.0275(18) -0.0037(15) 0.0018(14) -0.0033(14)
O8 0.042(2) 0.033(2) 0.033(2) -0.0010(17) 0.0156(17) -0.0006(16)
O9 0.064(3) 0.056(3) 0.038(2) 0.004(2) 0.0165(19) 0.018(2)
O10 0.037(2) 0.028(2) 0.033(2) 0.0027(17) -0.0016(16) 0.0032(16)
O11 0.171(9) 0.234(12) 0.190(10) 0.004(9) 0.042(8) -0.105(9)
In1 0.0417(2) 0.03044(19) 0.02201(18) -0.00132(16) 0.00059(15) 0.00236(17)
In2 0.0348(2) 0.03225(19) 0.02483(18) -0.00256(17) -0.00077(14) 0.00139(17)
In3 0.0336(2) 0.02905(19) 0.02547(19) 0.00078(17) 0.00197(15) 0.00100(16)
In4 0.0373(2) 0.02865(18) 0.0303(2) -0.00426(16) 0.00792(15) -0.00343(16)

loop_
_atom_type_symbol
_atom_type_description
_atom_type_scat_dispersion_real
_atom_type_scat_dispersion_imag
_atom_type_scat_source
C C 0.0033 0.0016 'International Tables Vol C Tables 4.2.6.8 and 6.1.1.4'
H H 0.0000 0.0000 'International Tables Vol C Tables 4.2.6.8 and 6.1.1.4'
O O 0.0106 0.0060 'International Tables Vol C Tables 4.2.6.8 and 6.1.1.4'
In In -0.7276 1.3100 'International Tables Vol C Tables 4.2.6.8 and 6.1.1.4'

loop_
_geom_angle_atom_site_label_1
_geom_angle_atom_site_label_2
_geom_angle_atom_site_label_3
_geom_angle
_geom_angle_site_symmetry_3
In1 C1 H1A 109.5 .
In1 C1 H1B 109.5 .
H1A C1 H1B 109.5 .
In1 C1 H1C 109.5 .
H1A C1 H1C 109.5 .
H1B C1 H1C 109.5 .
In1 C2 H2A 109.5 .
In1 C2 H2B 109.5 .
H2A C2 H2B 109.5 .
In1 C2 H2C 109.5 .
H2A C2 H2C 109.5 .
H2B C2 H2C 109.5 .
In2 C3 H3A 109.5 .
In2 C3 H3B 109.5 .
H3A C3 H3B 109.5 .
In2 C3 H3C 109.5 .
H3A C3 H3C 109.5 .
H3B C3 H3C 109.5 .
In2 C4 H4A 109.5 .
In2 C4 H4B 109.5 .
H4A C4 H4B 109.5 .
In2 C4 H4C 109.5 .
H4A C4 H4C 109.5 .
H4B C4 H4C 109.5 .
In3 C5 H5A 109.5 .
In3 C5 H5B 109.5 .
H5A C5 H5B 109.5 .
In3 C5 H5C 109.5 .
H5A C5 H5C 109.5 .
H5B C5 H5C 109.5 .
In3 C6 H6A 109.5 .
In3 C6 H6B 109.5 .
H6A C6 H6B 109.5 .
In3 C6 H6C 109.5 .
H6A C6 H6C 109.5 .
H6B C6 H6C 109.5 .
In4 C7 H7A 109.5 .
In4 C7 H7B 109.5 .
H7A C7 H7B 109.5 .
In4 C7 H7C 109.5 .
H7A C7 H7C 109.5 .
H7B C7 H7C 109.5 .
In4 C8 H8A 109.5 .
In4 C8 H8B 109.5 .
H8A C8 H8B 109.5 .
In4 C8 H8C 109.5 .
H8A C8 H8C 109.5 .
H8B C8 H8C 109.5 .
O1 C9 O2 121.8(5) .
O1 C9 C10 121.5(4) .
O2 C9 C10 116.7(5) .
C11 C10 C15 119.1(5) .
C11 C10 C9 118.9(4) .
C15 C10 C9 122.1(4) .
C10 C11 C12 121.6(5) .
C10 C11 H11 119.2 .
C12 C11 H11 119.2 .
C13 C12 C11 118.9(5) .
C13 C12 H12 120.5 .
C11 C12 H12 120.5 .
C12 C13 C14 120.7(5) .
C12 C13 H13 119.6 .
C14 C13 H13 119.6 .
C13 C14 C15 121.4(5) .
C13 C14 H14 119.3 .
C15 C14 H14 119.3 .
C14 C15 C10 118.2(5) .
C14 C15 C16 116.2(4) .
C10 C15 C16 125.4(4) .
O4 C16 O3 123.1(4) .
O4 C16 C15 114.4(4) .
O3 C16 C15 122.3(4) .
O6 C17 O5 121.3(4) .
O6 C17 C18 120.5(4) .
O5 C17 C18 118.2(4) .
C19 C18 C23 119.8(4) .
C19 C18 C17 120.0(4) .
C23 C18 C17 120.0(4) .
C20 C19 C18 120.7(5) .
C20 C19 H19 119.6 .
C18 C19 H19 119.6 .
C19 C20 C21 120.3(5) .
C19 C20 H20 119.9 .
C21 C20 H20 119.9 .
C20 C21 C22 120.0(5) .
C20 C21 H21 120.0 .
C22 C21 H21 120.0 .
C23 C22 C21 120.6(5) .
C23 C22 H22 119.7 .
C21 C22 H22 119.7 .
C22 C23 C18 118.6(5) .
C22 C23 C24 116.9(4) .
C18 C23 C24 124.3(4) .
O7 C24 O8 123.5(5) .
O7 C24 C23 121.8(4) .
O8 C24 C23 114.7(4) .
O9 C25 C26 106.0(5) .
O9 C25 H25A 110.5 .
C26 C25 H25A 110.5 .
O9 C25 H25B 110.5 .
C26 C25 H25B 110.5 .
H25A C25 H25B 108.7 .
C25 C26 C27 103.7(5) .
C25 C26 H26A 111.0 .
C27 C26 H26A 111.0 .
C25 C26 H26B 111.0 .
C27 C26 H26B 111.0 .
H26A C26 H26B 109.0 .
C26 C27 C28 103.9(5) .
C26 C27 H27A 111.0 .
C28 C27 H27A 111.0 .
C26 C27 H27B 111.0 .
C28 C27 H27B 111.0 .
H27A C27 H27B 109.0 .
O9 C28 C27 106.4(5) .
O9 C28 H28A 110.4 .
C27 C28 H28A 110.4 .
O9 C28 H28B 110.4 .
C27 C28 H28B 110.4 .
H28A C28 H28B 108.6 .
O10 C29 C30 105.2(5) .
O10 C29 H29A 110.7 .
C30 C29 H29A 110.7 .
O10 C29 H29B 110.7 .
C30 C29 H29B 110.7 .
H29A C29 H29B 108.8 .
C29 C30 C31 101.9(5) .
C29 C30 H30A 111.4 .
C31 C30 H30A 111.4 .
C29 C30 H30B 111.4 .
C31 C30 H30B 111.4 .
H30A C30 H30B 109.2 .
C32 C31 C30 104.7(5) .
C32 C31 H31A 110.8 .
C30 C31 H31A 110.8 .
C32 C31 H31B 110.8 .
C30 C31 H31B 110.8 .
H31A C31 H31B 108.9 .
O10 C32 C31 106.4(5) .
O10 C32 H32A 110.4 .
C31 C32 H32A 110.4 .
O10 C32 H32B 110.4 .
C31 C32 H32B 110.4 .
H32A C32 H32B 108.6 .
C34 C33 O11 110.7(7) .
C34 C33 H33A 109.5 .
O11 C33 H33A 109.5 .
C34 C33 H33B 109.5 .
O11 C33 H33B 109.5 .
H33A C33 H33B 108.1 .
C33 C34 C35 107.9(7) .
C33 C34 H34A 110.1 .
C35 C34 H34A 110.1 .
C33 C34 H34B 110.1 .
C35 C34 H34B 110.1 .
H34A C34 H34B 108.4 .
C36 C35 C34 105.3(9) .
C36 C35 H35A 110.7 .
C34 C35 H35A 110.7 .
C36 C35 H35B 110.7 .
C34 C35 H35B 110.7 .
H35A C35 H35B 108.8 .
C35 C36 O11 111.7(9) .
C35 C36 H36A 109.3 .
O11 C36 H36A 109.3 .
C35 C36 H36B 109.3 .
O11 C36 H36B 109.3 .
H36A C36 H36B 107.9 .
C9 O1 In1 130.5(3) .
C9 O2 In4 108.2(3) 1_554
C16 O3 In1 125.3(3) .
C16 O4 In2 113.2(3) .
C17 O5 In2 101.1(3) .
C17 O6 In3 124.5(3) .
C24 O7 In3 122.4(3) .
C24 O8 In4 116.5(3) .
C28 O9 C25 109.2(4) .
C28 O9 In1 132.5(4) .
C25 O9 In1 117.1(3) .
C29 O10 C32 108.6(4) .
C29 O10 In3 121.2(3) .
C32 O10 In3 121.8(3) .
C33 O11 C36 102.3(8) .
C1 In1 C2 147.9(2) .
C1 In1 O3 103.83(17) .
C2 In1 O3 108.27(18) .
C1 In1 O1 90.18(18) .
C2 In1 O1 95.01(17) .
O3 In1 O1 80.15(12) .
C1 In1 O9 89.84(19) .
C2 In1 O9 93.73(19) .
O3 In1 O9 83.79(13) .
O1 In1 O9 163.46(13) .
C4 In2 C3 144.9(2) .
C4 In2 O4 100.99(18) .
C3 In2 O4 101.00(18) .
C4 In2 O5 104.65(18) .
C3 In2 O5 105.17(18) .
O4 In2 O5 82.30(12) .
O6 In2 O3 172.50(10) .
C6 In3 C5 147.7(2) .
C6 In3 O7 102.7(2) .
C5 In3 O7 109.66(17) .
C6 In3 O10 93.60(18) .
C5 In3 O10 90.94(17) .
O7 In3 O10 79.84(12) .
C6 In3 O6 91.91(18) .
C5 In3 O6 96.88(17) .
O7 In3 O6 76.01(11) .
O10 In3 O6 155.84(12) .
C8 In4 C7 138.5(2) .
C8 In4 O8 105.57(18) .
C7 In4 O8 103.44(19) .
C8 In4 O2 112.82(19) 1_556
C7 In4 O2 100.8(2) 1_556
O8 In4 O2 80.17(13) 1_556

loop_
_geom_bond_atom_site_label_1
_geom_bond_atom_site_label_2
_geom_bond_distance
_geom_bond_site_symmetry_2
C1 In1 2.126(6) .
C1 H1A 0.9800 .
C1 H1B 0.9800 .
C1 H1C 0.9800 .
C2 In1 2.129(5) .
C2 H2A 0.9800 .
C2 H2B 0.9800 .
C2 H2C 0.9800 .
C3 In2 2.125(6) .
C3 H3A 0.9800 .
C3 H3B 0.9800 .
C3 H3C 0.9800 .
C4 In2 2.113(5) .
C4 H4A 0.9800 .
C4 H4B 0.9800 .
C4 H4C 0.9800 .
C5 In3 2.131(5) .
C5 H5A 0.9800 .
C5 H5B 0.9800 .
C5 H5C 0.9800 .
C6 In3 2.119(5) .
C6 H6A 0.9800 .
C6 H6B 0.9800 .
C6 H6C 0.9800 .
C7 In4 2.131(5) .
C7 H7A 0.9800 .
C7 H7B 0.9800 .
C7 H7C 0.9800 .
C8 In4 2.128(5) .
C8 H8A 0.9800 .
C8 H8B 0.9800 .
C8 H8C 0.9800 .
C9 O1 1.257(6) .
C9 O2 1.277(6) .
C9 C10 1.493(7) .
C10 C11 1.384(7) .
C10 C15 1.409(7) .
C11 C12 1.389(7) .
C11 H11 0.9500 .
C12 C13 1.362(8) .
C12 H12 0.9500 .
C13 C14 1.378(8) .
C13 H13 0.9500 .
C14 C15 1.390(7) .
C14 H14 0.9500 .
C15 C16 1.515(7) .
C16 O4 1.257(6) .
C16 O3 1.268(6) .
C17 O6 1.262(6) .
C17 O5 1.270(6) .
C17 C18 1.502(7) .
C18 C19 1.378(7) .
C18 C23 1.416(7) .
C19 C20 1.368(8) .
C19 H19 0.9500 .
C20 C21 1.375(8) .
C20 H20 0.9500 .
C21 C22 1.394(8) .
C21 H21 0.9500 .
C22 C23 1.378(7) .
C22 H22 0.9500 .
C23 C24 1.510(7) .
C24 O7 1.251(6) .
C24 O8 1.258(6) .
C25 O9 1.474(7) .
C25 C26 1.481(8) .
C25 H25A 0.9900 .
C25 H25B 0.9900 .
C26 C27 1.495(8) .
C26 H26A 0.9900 .
C26 H26B 0.9900 .
C27 C28 1.530(9) .
C27 H27A 0.9900 .
C27 H27B 0.9900 .
C28 O9 1.418(7) .
C28 H28A 0.9900 .
C28 H28B 0.9900 .
C29 O10 1.447(7) .
C29 C30 1.489(8) .
C29 H29A 0.9900 .
C29 H29B 0.9900 .
C30 C31 1.521(9) .
C30 H30A 0.9900 .
C30 H30B 0.9900 .
C31 C32 1.489(8) .
C31 H31A 0.9900 .
C31 H31B 0.9900 .
C32 O10 1.454(6) .
C32 H32A 0.9900 .
C32 H32B 0.9900 .
C33 C34 1.395(11) .
C33 O11 1.443(10) .
C33 H33A 0.9900 .
C33 H33B 0.9900 .
C34 C35 1.492(12) .
C34 H34A 0.9900 .
C34 H34B 0.9900 .
C35 C36 1.380(14) .
C35 H35A 0.9900 .
C35 H35B 0.9900 .
C36 O11 1.490(14) .
C36 H36A 0.9900 .
C36 H36B 0.9900 .
O1 In1 2.339(3) .
O2 In4 2.210(4) 1_554
O3 In1 2.181(3) .
O3 In2 3.004(3) .
O4 In2 2.242(3) .
O5 In2 2.251(3) .
O6 In2 2.619(3) .
O6 In3 2.392(3) .
O7 In3 2.218(3) .
O7 In4 3.086(3) .
O8 In4 2.206(3) .
O9 In1 2.402(4) .
O10 In3 2.388(3) .
In4 O2 2.210(4) 1_556
